data_4514317
loop_
_publ_author_name
'Morito, Haruhiko'
'Shimoda, Masashi'
'Yamane, Hisanori'
'Fujiwara, Kozo'

_publ_section_title
;
 Crystal Growth Conditions of Types I and II Na--Si Clathrates by
 Evaporation of Na from a Na--Si--Sn Solution
;
_journal_issue 1
_journal_name_full 'Crystal Growth &amp; Design'
_journal_page_first 351
_journal_paper_doi 10.1021/acs.cgd.7b01342
_journal_volume 18
_journal_year 2017
_chemical_formula_moiety 'Na24 Si136'
_chemical_formula_sum 'Na24 Si136'
_chemical_formula_weight 4372.00
_chemical_name_common 'Type II silicon clathrate'
_chemical_name_systematic '24 sodium 136 silicon'
_space_group_crystal_system cubic
_space_group_IT_number 227
_space_group_name_Hall '-F 4vw 2vw 3'
_space_group_name_H-M_alt 'F d -3 m'
_symmetry_space_group_name_Hall '-F 4vw 2vw 3'
_symmetry_space_group_name_H-M 'F d -3 m :2'
_audit_creation_method SHELXL-2014/7
_cell_angle_alpha 90
_cell_angle_beta 90
_cell_angle_gamma 90
_cell_formula_units_Z 1
_cell_length_a 14.7088(3)
_cell_length_b 14.7088(3)
_cell_length_c 14.7088(3)
_cell_measurement_reflns_used 9884
_cell_measurement_temperature 301.(2)
_cell_measurement_theta_max 36.2846
_cell_measurement_theta_min 2.3983
_cell_volume 3182.23(11)
_computing_cell_refinement 'APEX3 v2015.9-0 (Bruker AXS)'
_computing_data_collection 'APEX3 v2015.9-0 (Bruker AXS)'
_computing_data_reduction 'APEX3 v2015.9-0 (Bruker AXS)'
_computing_molecular_graphics 'VESTA v3.3.2 (Momma & Izumi, 2011)'
_computing_structure_refinement 'SHELXL-2014/7 (Sheldrick, 2014)'
_diffrn_ambient_temperature 301(2)
_diffrn_detector_area_resol_mean 7.4074
_diffrn_measured_fraction_theta_full 0.990
_diffrn_measured_fraction_theta_max 0.990
_diffrn_measurement_device_type 'Burker, D8 QUEST'
_diffrn_measurement_method '\f and \w scans'
_diffrn_radiation_type MoK\a
_diffrn_radiation_wavelength 0.71073
_diffrn_reflns_av_R_equivalents 0.0300
_diffrn_reflns_av_unetI/netI 0.0047
_diffrn_reflns_limit_h_max 21
_diffrn_reflns_limit_h_min -21
_diffrn_reflns_limit_k_max 21
_diffrn_reflns_limit_k_min -21
_diffrn_reflns_limit_l_max 21
_diffrn_reflns_limit_l_min -21
_diffrn_reflns_number 46945
_diffrn_reflns_theta_full 31.96
_diffrn_reflns_theta_max 31.96
_diffrn_reflns_theta_min 2.40
_diffrn_source 'micro focus sealed tube'
_exptl_absorpt_coefficient_mu 1.412
_exptl_absorpt_correction_T_max 0.91
_exptl_absorpt_correction_T_min 0.85
_exptl_absorpt_correction_type 'Numerical Mu From Formula'
_exptl_absorpt_process_details
;
SADABS-2016/2 - Bruker AXS area detector scaling and absorption correction
;
_exptl_crystal_colour black
_exptl_crystal_density_diffrn 2.281
_exptl_crystal_density_method 'not measured'
_exptl_crystal_description block
_exptl_crystal_F_000 2168
_exptl_crystal_size_max 0.130
_exptl_crystal_size_mid 0.098
_exptl_crystal_size_min 0.067
_refine_diff_density_max 0.202
_refine_diff_density_min -0.206
_refine_ls_extinction_coef 0.00039(8)
_refine_ls_extinction_method 'SHELXL-2014/7 (Sheldrick 2014)'
_refine_ls_goodness_of_fit_ref 1.236
_refine_ls_hydrogen_treatment undef
_refine_ls_matrix_type full
_refine_ls_number_parameters 18
_refine_ls_number_reflns 300
_refine_ls_number_restraints 0
_refine_ls_restrained_S_all 1.236
_refine_ls_R_factor_all 0.0082
_refine_ls_R_factor_gt 0.0077
_refine_ls_shift/su_max 0.000
_refine_ls_shift/su_mean 0.000
_refine_ls_structure_factor_coef Fsqd
_refine_ls_weighting_details 'w=1/[\s^2^(Fo^2^)+(0.0173P)^2^+0.9257P] where P=(Fo^2^+2Fc^2^)/3'
_refine_ls_weighting_scheme calc
_refine_ls_wR_factor_gt 0.0268
_refine_ls_wR_factor_ref 0.0279
_reflns_number_gt 291
_reflns_number_total 300
_reflns_threshold_expression 'I > 2\s(I)'
_cod_data_source_file cg7b01342_si_002.cif
_cod_data_source_block TypeII_0m_a
_cod_depositor_comments 'Adding full bibliography for 4514317.cif.'
_cod_original_cell_volume 3182.23(19)
_cod_database_code 4514317
_shelx_shelxl_version_number 2014/7

loop_
_space_group_symop_operation_xyz
'x, y, z'
'-x+3/4, -y+1/4, z+1/2'
'-x+1/4, y+1/2, -z+3/4'
'x+1/2, -y+3/4, -z+1/4'
'z, x, y'
'z+1/2, -x+3/4, -y+1/4'
'-z+3/4, -x+1/4, y+1/2'
'-z+1/4, x+1/2, -y+3/4'
'y, z, x'
'-y+1/4, z+1/2, -x+3/4'
'y+1/2, -z+3/4, -x+1/4'
'-y+3/4, -z+1/4, x+1/2'
'y+3/4, x+1/4, -z+1/2'
'-y, -x, -z'
'y+1/4, -x+1/2, z+3/4'
'-y+1/2, x+3/4, z+1/4'
'x+3/4, z+1/4, -y+1/2'
'-x+1/2, z+3/4, y+1/4'
'-x, -z, -y'
'x+1/4, -z+1/2, y+3/4'
'z+3/4, y+1/4, -x+1/2'
'z+1/4, -y+1/2, x+3/4'
'-z+1/2, y+3/4, x+1/4'
'-z, -y, -x'
'x, y+1/2, z+1/2'
'-x+3/4, -y+3/4, z+1'
'-x+1/4, y+1, -z+5/4'
'x+1/2, -y+5/4, -z+3/4'
'z, x+1/2, y+1/2'
'z+1/2, -x+5/4, -y+3/4'
'-z+3/4, -x+3/4, y+1'
'-z+1/4, x+1, -y+5/4'
'y, z+1/2, x+1/2'
'-y+1/4, z+1, -x+5/4'
'y+1/2, -z+5/4, -x+3/4'
'-y+3/4, -z+3/4, x+1'
'y+3/4, x+3/4, -z+1'
'-y, -x+1/2, -z+1/2'
'y+1/4, -x+1, z+5/4'
'-y+1/2, x+5/4, z+3/4'
'x+3/4, z+3/4, -y+1'
'-x+1/2, z+5/4, y+3/4'
'-x, -z+1/2, -y+1/2'
'x+1/4, -z+1, y+5/4'
'z+3/4, y+3/4, -x+1'
'z+1/4, -y+1, x+5/4'
'-z+1/2, y+5/4, x+3/4'
'-z, -y+1/2, -x+1/2'
'x+1/2, y, z+1/2'
'-x+5/4, -y+1/4, z+1'
'-x+3/4, y+1/2, -z+5/4'
'x+1, -y+3/4, -z+3/4'
'z+1/2, x, y+1/2'
'z+1, -x+3/4, -y+3/4'
'-z+5/4, -x+1/4, y+1'
'-z+3/4, x+1/2, -y+5/4'
'y+1/2, z, x+1/2'
'-y+3/4, z+1/2, -x+5/4'
'y+1, -z+3/4, -x+3/4'
'-y+5/4, -z+1/4, x+1'
'y+5/4, x+1/4, -z+1'
'-y+1/2, -x, -z+1/2'
'y+3/4, -x+1/2, z+5/4'
'-y+1, x+3/4, z+3/4'
'x+5/4, z+1/4, -y+1'
'-x+1, z+3/4, y+3/4'
'-x+1/2, -z, -y+1/2'
'x+3/4, -z+1/2, y+5/4'
'z+5/4, y+1/4, -x+1'
'z+3/4, -y+1/2, x+5/4'
'-z+1, y+3/4, x+3/4'
'-z+1/2, -y, -x+1/2'
'x+1/2, y+1/2, z'
'-x+5/4, -y+3/4, z+1/2'
'-x+3/4, y+1, -z+3/4'
'x+1, -y+5/4, -z+1/4'
'z+1/2, x+1/2, y'
'z+1, -x+5/4, -y+1/4'
'-z+5/4, -x+3/4, y+1/2'
'-z+3/4, x+1, -y+3/4'
'y+1/2, z+1/2, x'
'-y+3/4, z+1, -x+3/4'
'y+1, -z+5/4, -x+1/4'
'-y+5/4, -z+3/4, x+1/2'
'y+5/4, x+3/4, -z+1/2'
'-y+1/2, -x+1/2, -z'
'y+3/4, -x+1, z+3/4'
'-y+1, x+5/4, z+1/4'
'x+5/4, z+3/4, -y+1/2'
'-x+1, z+5/4, y+1/4'
'-x+1/2, -z+1/2, -y'
'x+3/4, -z+1, y+3/4'
'z+5/4, y+3/4, -x+1/2'
'z+3/4, -y+1, x+3/4'
'-z+1, y+5/4, x+1/4'
'-z+1/2, -y+1/2, -x'
'-x, -y, -z'
'x-3/4, y-1/4, -z-1/2'
'x-1/4, -y-1/2, z-3/4'
'-x-1/2, y-3/4, z-1/4'
'-z, -x, -y'
'-z-1/2, x-3/4, y-1/4'
'z-3/4, x-1/4, -y-1/2'
'z-1/4, -x-1/2, y-3/4'
'-y, -z, -x'
'y-1/4, -z-1/2, x-3/4'
'-y-1/2, z-3/4, x-1/4'
'y-3/4, z-1/4, -x-1/2'
'-y-3/4, -x-1/4, z-1/2'
'y, x, z'
'-y-1/4, x-1/2, -z-3/4'
'y-1/2, -x-3/4, -z-1/4'
'-x-3/4, -z-1/4, y-1/2'
'x-1/2, -z-3/4, -y-1/4'
'x, z, y'
'-x-1/4, z-1/2, -y-3/4'
'-z-3/4, -y-1/4, x-1/2'
'-z-1/4, y-1/2, -x-3/4'
'z-1/2, -y-3/4, -x-1/4'
'z, y, x'
'-x, -y+1/2, -z+1/2'
'x-3/4, y+1/4, -z'
'x-1/4, -y, z-1/4'
'-x-1/2, y-1/4, z+1/4'
'-z, -x+1/2, -y+1/2'
'-z-1/2, x-1/4, y+1/4'
'z-3/4, x+1/4, -y'
'z-1/4, -x, y-1/4'
'-y, -z+1/2, -x+1/2'
'y-1/4, -z, x-1/4'
'-y-1/2, z-1/4, x+1/4'
'y-3/4, z+1/4, -x'
'-y-3/4, -x+1/4, z'
'y, x+1/2, z+1/2'
'-y-1/4, x, -z-1/4'
'y-1/2, -x-1/4, -z+1/4'
'-x-3/4, -z+1/4, y'
'x-1/2, -z-1/4, -y+1/4'
'x, z+1/2, y+1/2'
'-x-1/4, z, -y-1/4'
'-z-3/4, -y+1/4, x'
'-z-1/4, y, -x-1/4'
'z-1/2, -y-1/4, -x+1/4'
'z, y+1/2, x+1/2'
'-x+1/2, -y, -z+1/2'
'x-1/4, y-1/4, -z'
'x+1/4, -y-1/2, z-1/4'
'-x, y-3/4, z+1/4'
'-z+1/2, -x, -y+1/2'
'-z, x-3/4, y+1/4'
'z-1/4, x-1/4, -y'
'z+1/4, -x-1/2, y-1/4'
'-y+1/2, -z, -x+1/2'
'y+1/4, -z-1/2, x-1/4'
'-y, z-3/4, x+1/4'
'y-1/4, z-1/4, -x'
'-y-1/4, -x-1/4, z'
'y+1/2, x, z+1/2'
'-y+1/4, x-1/2, -z-1/4'
'y, -x-3/4, -z+1/4'
'-x-1/4, -z-1/4, y'
'x, -z-3/4, -y+1/4'
'x+1/2, z, y+1/2'
'-x+1/4, z-1/2, -y-1/4'
'-z-1/4, -y-1/4, x'
'-z+1/4, y-1/2, -x-1/4'
'z, -y-3/4, -x+1/4'
'z+1/2, y, x+1/2'
'-x+1/2, -y+1/2, -z'
'x-1/4, y+1/4, -z-1/2'
'x+1/4, -y, z-3/4'
'-x, y-1/4, z-1/4'
'-z+1/2, -x+1/2, -y'
'-z, x-1/4, y-1/4'
'z-1/4, x+1/4, -y-1/2'
'z+1/4, -x, y-3/4'
'-y+1/2, -z+1/2, -x'
'y+1/4, -z, x-3/4'
'-y, z-1/4, x-1/4'
'y-1/4, z+1/4, -x-1/2'
'-y-1/4, -x+1/4, z-1/2'
'y+1/2, x+1/2, z'
'-y+1/4, x, -z-3/4'
'y, -x-1/4, -z-1/4'
'-x-1/4, -z+1/4, y-1/2'
'x, -z-1/4, -y-1/4'
'x+1/2, z+1/2, y'
'-x+1/4, z, -y-3/4'
'-z-1/4, -y+1/4, x-1/2'
'-z+1/4, y, -x-3/4'
'z, -y-1/4, -x-1/4'
'z+1/2, y+1/2, x'

loop_
_atom_site_type_symbol
_atom_site_label
_atom_site_fract_x
_atom_site_fract_y
_atom_site_fract_z
_atom_site_U_iso_or_equiv
_atom_site_adp_type
_atom_site_calc_flag
_atom_site_refinement_flags_adp
_atom_site_refinement_flags_occupancy
_atom_site_refinement_flags_posn
_atom_site_occupancy
Si Si1 0.06735(2) 0.06735(2) 0.37130(2) 0.00706(8) Uani d T P S 1
Si Si2 0.21797(2) 0.21797(2) 0.21797(2) 0.00711(8) Uani d T P S 1
Si Si3 0.125 0.125 0.125 0.00691(11) Uani d T P S 1
Na Na1 0.6026(10) 0.125 0.125 0.076(4) Uani d T P S 0.1667
Na Na2 0 0 0 0.01952(15) Uani d T P S 1

loop_
_atom_site_aniso_label
_atom_site_aniso_U_11
_atom_site_aniso_U_22
_atom_site_aniso_U_33
_atom_site_aniso_U_12
_atom_site_aniso_U_13
_atom_site_aniso_U_23
Si1 0.00690(8) 0.00690(8) 0.00737(9) 0.00069(4) 0.00008(3) 0.00008(3)
Si2 0.00711(8) 0.00711(8) 0.00711(8) 0.00022(5) 0.00022(5) 0.00022(5)
Si3 0.00691(11) 0.00691(11) 0.00691(11) 0 0 0
Na1 0.051(4) 0.088(6) 0.088(6) 0 0 0.002(2)
Na2 0.01952(15) 0.01952(15) 0.01952(15) -0.00181(15) -0.00181(15) -0.00181(15)

loop_
_atom_type_symbol
_atom_type_description
_atom_type_scat_dispersion_real
_atom_type_scat_dispersion_imag
_atom_type_scat_source
Na Na 0.0362 0.0249 'International Tables Vol C Tables 4.2.6.8 and 6.1.1.4'
Si Si 0.0817 0.0704 'International Tables Vol C Tables 4.2.6.8 and 6.1.1.4'

loop_
_geom_angle_atom_site_label_1
_geom_angle_atom_site_label_2
_geom_angle_atom_site_label_3
_geom_angle_site_symmetry_1
_geom_angle_site_symmetry_3
_geom_angle
Si1 Si1 Si1 149 129 119.8140(10)
Si1 Si1 Si2 149 50_454 105.294(8)
Si1 Si1 Si2 129 50_454 105.294(8)
Si1 Si1 Si1 149 50_454 108.891(6)
Si1 Si1 Si1 129 50_454 108.891(6)
Si2 Si1 Si1 50_454 50_454 108.042(7)
Si1 Si1 Na2 149 76_445 169.858(4)
Si1 Si1 Na2 129 76_445 69.558(2)
Si2 Si1 Na2 50_454 76_445 66.873(4)
Si1 Si1 Na2 50_454 76_445 69.180(3)
Si1 Si1 Na2 149 27_544 69.558(2)
Si1 Si1 Na2 129 27_544 169.858(4)
Si2 Si1 Na2 50_454 27_544 66.873(4)
Si1 Si1 Na2 50_454 27_544 69.180(3)
Na2 Si1 Na2 76_445 27_544 100.833(4)
Si3 Si2 Si1 . 34_544 107.223(7)
Si3 Si2 Si1 . 50_454 107.223(7)
Si1 Si2 Si1 34_544 50_454 111.623(7)
Si3 Si2 Si1 . 78_445 107.223(7)
Si1 Si2 Si1 34_544 78_445 111.623(7)
Si1 Si2 Si1 50_454 78_445 111.623(7)
Si3 Si2 Na2 . 76_445 66.477(4)
Si1 Si2 Na2 34_544 76_445 71.354(3)
Si1 Si2 Na2 50_454 76_445 71.354(3)
Si1 Si2 Na2 78_445 76_445 173.700(11)
Si3 Si2 Na2 . 50_454 66.477(4)
Si1 Si2 Na2 34_544 50_454 71.354(3)
Si1 Si2 Na2 50_454 50_454 173.700(11)
Si1 Si2 Na2 78_445 50_454 71.354(3)
Na2 Si2 Na2 76_445 50_454 105.133(5)
Si3 Si2 Na2 . 27_544 66.477(4)
Si1 Si2 Na2 34_544 27_544 173.700(11)
Si1 Si2 Na2 50_454 27_544 71.354(3)
Si1 Si2 Na2 78_445 27_544 71.354(3)
Na2 Si2 Na2 76_445 27_544 105.133(5)
Na2 Si2 Na2 50_454 27_544 105.133(5)
Si2 Si3 Si2 76_445 27_544 109.5
Si2 Si3 Si2 76_445 50_454 109.5
Si2 Si3 Si2 27_544 50_454 109.5
Si2 Si3 Si2 76_445 . 109.5
Si2 Si3 Si2 27_544 . 109.5
Si2 Si3 Si2 50_454 . 109.5
Si2 Si3 Na2 76_445 . 70.5290(10)
Si2 Si3 Na2 27_544 . 70.5
Si2 Si3 Na2 50_454 . 70.5
Si2 Si3 Na2 . . 180.0
Si2 Si3 Na2 76_445 76_445 180.0
Si2 Si3 Na2 27_544 76_445 70.5
Si2 Si3 Na2 50_454 76_445 70.5
Si2 Si3 Na2 . 76_445 70.5
Na2 Si3 Na2 . 76_445 109.5
Si2 Si3 Na2 76_445 50_454 70.5
Si2 Si3 Na2 27_544 50_454 70.5
Si2 Si3 Na2 50_454 50_454 180.0
Si2 Si3 Na2 . 50_454 70.5
Na2 Si3 Na2 . 50_454 109.5
Na2 Si3 Na2 76_445 50_454 109.5
Si2 Si3 Na2 76_445 27_544 70.5
Si2 Si3 Na2 27_544 27_544 180.0
Si2 Si3 Na2 50_454 27_544 70.5
Si2 Si3 Na2 . 27_544 70.5290(10)
Na2 Si3 Na2 . 27_544 109.5
Na2 Si3 Na2 76_445 27_544 109.5
Na2 Si3 Na2 50_454 27_544 109.5
Si3 Na2 Si3 97 . 180.0
Si3 Na2 Si2 97 172 42.994(4)
Si3 Na2 Si2 . 172 137.006(4)
Si3 Na2 Si2 97 76_445 137.006(4)
Si3 Na2 Si2 . 76_445 42.994(4)
Si2 Na2 Si2 172 76_445 180.0
Si3 Na2 Si2 97 123 42.994(4)
Si3 Na2 Si2 . 123 137.006(4)
Si2 Na2 Si2 172 123 72.393(7)
Si2 Na2 Si2 76_445 123 107.607(7)
Si3 Na2 Si2 97 27_544 137.006(4)
Si3 Na2 Si2 . 27_544 42.994(4)
Si2 Na2 Si2 172 27_544 107.607(7)
Si2 Na2 Si2 76_445 27_544 72.393(7)
Si2 Na2 Si2 123 27_544 180.0
Si3 Na2 Si2 97 146 42.994(4)
Si3 Na2 Si2 . 146 137.006(4)
Si2 Na2 Si2 172 146 72.393(7)
Si2 Na2 Si2 76_445 146 107.607(7)
Si2 Na2 Si2 123 146 72.393(7)
Si2 Na2 Si2 27_544 146 107.607(7)
Si3 Na2 Si2 97 50_454 137.006(4)
Si3 Na2 Si2 . 50_454 42.994(4)
Si2 Na2 Si2 172 50_454 107.607(7)
Si2 Na2 Si2 76_445 50_454 72.393(7)
Si2 Na2 Si2 123 50_454 107.607(7)
Si2 Na2 Si2 27_544 50_454 72.393(7)
Si2 Na2 Si2 146 50_454 180.0
Si3 Na2 Si1 97 27_544 108.901(2)
Si3 Na2 Si1 . 27_544 71.099(2)
Si2 Na2 Si1 172 27_544 138.226(3)
Si2 Na2 Si1 76_445 27_544 41.774(3)
Si2 Na2 Si1 123 27_544 109.025(2)
Si2 Na2 Si1 27_544 27_544 70.975(2)
Si2 Na2 Si1 146 27_544 68.841(5)
Si2 Na2 Si1 50_454 27_544 111.159(5)
Si3 Na2 Si1 97 128 71.099(2)
Si3 Na2 Si1 . 128 108.901(2)
Si2 Na2 Si1 172 128 111.159(5)
Si2 Na2 Si1 76_445 128 68.841(5)
Si2 Na2 Si1 123 128 70.975(2)
Si2 Na2 Si1 27_544 128 109.025(2)
Si2 Na2 Si1 146 128 41.774(3)
Si2 Na2 Si1 50_454 128 138.226(3)
Si1 Na2 Si1 27_544 128 40.884(4)
Si3 Na2 Si1 97 83_445 108.901(2)
Si3 Na2 Si1 . 83_445 71.099(2)
Si2 Na2 Si1 172 83_445 109.025(2)
Si2 Na2 Si1 76_445 83_445 70.975(2)
Si2 Na2 Si1 123 83_445 68.841(5)
Si2 Na2 Si1 27_544 83_445 111.159(5)
Si2 Na2 Si1 146 83_445 138.226(3)
Si2 Na2 Si1 50_454 83_445 41.774(3)
Si1 Na2 Si1 27_544 83_445 110.036(2)
Si1 Na2 Si1 128 83_445 108.874(5)
Si3 Na2 Si1 97 179 71.099(2)
Si3 Na2 Si1 . 179 108.901(2)
Si2 Na2 Si1 172 179 70.975(2)
Si2 Na2 Si1 76_445 179 109.025(2)
Si2 Na2 Si1 123 179 111.159(5)
Si2 Na2 Si1 27_544 179 68.841(5)
Si2 Na2 Si1 146 179 41.774(3)
Si2 Na2 Si1 50_454 179 138.226(3)
Si1 Na2 Si1 27_544 179 69.964(2)
Si1 Na2 Si1 128 179 71.126(5)
Si1 Na2 Si1 83_445 179 180.0

loop_
_geom_bond_atom_site_label_1
_geom_bond_atom_site_label_2
_geom_bond_site_symmetry_2
_geom_bond_distance
Si1 Si1 149 2.35666(16)
Si1 Si1 129 2.35666(16)
Si1 Si2 50_454 2.37207(16)
Si1 Si1 50_454 2.3983(3)
Si1 Na2 76_445 3.37379(12)
Si1 Na2 27_544 3.37379(12)
Si2 Si3 . 2.3684(3)
Si2 Si1 34_544 2.37210(17)
Si2 Si1 50_454 2.37210(17)
Si2 Si1 78_445 2.37210(17)
Si2 Na2 76_445 3.27453(13)
Si2 Na2 50_454 3.27453(12)
Si2 Na2 27_544 3.27453(12)
Si3 Si2 76_445 2.3684(3)
Si3 Si2 27_544 2.3684(3)
Si3 Si2 50_454 2.3684(3)
Si3 Na2 . 3.18455(6)
Si3 Na2 76_445 3.18455(7)
Si3 Na2 50_454 3.18455(7)
Si3 Na2 27_544 3.18455(7)
Na1 Na1 50_554 0.66(3)
Na2 Si3 97 3.18455(6)
Na2 Si2 172 3.27452(12)
Na2 Si2 76_445 3.27452(12)
Na2 Si2 123 3.27452(13)
Na2 Si2 27_544 3.27452(13)
Na2 Si2 146 3.27452(13)
Na2 Si2 50_454 3.27452(13)
Na2 Si1 27_544 3.37380(12)
Na2 Si1 128 3.37380(12)
Na2 Si1 83_445 3.37380(12)
Na2 Si1 179 3.37380(12)
